data_4079469
loop_
_publ_author_name
'Nekoueishahraki, Bijan'
'Samuel, Prinson P.'
'Roesky, Herbert W.'
'Stern, Daniel'
'Matussek, Julia'
'Stalke, Dietmar'

_publ_section_title
;
 Organobismuth(III) and Dibismuthine Complexes Bearing
 N,N&#x2032;-Disubstituted 1,8-Diaminonaphthalene Ligand: Synthesis,
 Structure, and Reactivity
;
_journal_issue 18
_journal_name_full Organometallics
_journal_page_first 6697
_journal_paper_doi 10.1021/om300758s
_journal_volume 31
_journal_year 2012
_chemical_formula_sum 'C16 H24 Bi Cl N2 Si2'
_chemical_formula_weight 544.98
_chemical_name_systematic
; 
 ? 
;
_space_group_IT_number 82
_symmetry_cell_setting tetragonal
_symmetry_space_group_name_Hall 'I -4'
_symmetry_space_group_name_H-M 'I -4'
_atom_sites_solution_hydrogens geom
_atom_sites_solution_primary direct
_atom_sites_solution_secondary difmap
_audit_creation_method SHELXL-97
_cell_angle_alpha 90.00
_cell_angle_beta 90.00
_cell_angle_gamma 90.00
_cell_formula_units_Z 8
_cell_length_a 19.2478(14)
_cell_length_b 19.2478(14)
_cell_length_c 11.0743(17)
_cell_measurement_reflns_used 9853
_cell_measurement_temperature 100(2)
_cell_measurement_theta_max 26.755
_cell_measurement_theta_min 2.994
_cell_volume 4102.8(8)
_computing_cell_refinement 'SAINT V7.46A'
_computing_data_collection 'APEX2 v2.2-0'
_computing_data_reduction 'SAINT V7.46A'
_computing_molecular_graphics 'XP in SHELXTL ver. 6.10'
_computing_publication_material 'XP in SHELXTL ver. 6.10'
_computing_structure_refinement 'SHELXL in SHELXTL ver. 6.10'
_computing_structure_solution 'SHELXS in SHELXTL ver. 6.10'
_diffrn_ambient_temperature 100(2)
_diffrn_measured_fraction_theta_full 1.000
_diffrn_measured_fraction_theta_max 1.000
_diffrn_measurement_device_type 'Bruker TXS-Mo rotating anode'
_diffrn_measurement_method 'omega scans'
_diffrn_radiation_monochromator 'INCOATEC Helios mirror optics'
_diffrn_radiation_source 'Bruker TXS-Mo rotating anode'
_diffrn_radiation_type MoK\a
_diffrn_radiation_wavelength 0.71073
_diffrn_reflns_av_R_equivalents 0.0354
_diffrn_reflns_av_sigmaI/netI 0.0176
_diffrn_reflns_limit_h_max 24
_diffrn_reflns_limit_h_min -24
_diffrn_reflns_limit_k_max 24
_diffrn_reflns_limit_k_min 0
_diffrn_reflns_limit_l_max 14
_diffrn_reflns_limit_l_min 0
_diffrn_reflns_number 33075
_diffrn_reflns_theta_full 26.75
_diffrn_reflns_theta_max 26.75
_diffrn_reflns_theta_min 1.50
_exptl_absorpt_coefficient_mu 8.840
_exptl_absorpt_correction_T_max 0.3625
_exptl_absorpt_correction_T_min 0.2499
_exptl_absorpt_correction_type empirical
_exptl_absorpt_process_details SADABS-2008/1
_exptl_crystal_colour orange
_exptl_crystal_density_diffrn 1.765
_exptl_crystal_density_method 'not measured'
_exptl_crystal_description block
_exptl_crystal_F_000 2096
_exptl_crystal_size_max 0.2
_exptl_crystal_size_mid 0.2
_exptl_crystal_size_min 0.1
_refine_diff_density_max 0.565
_refine_diff_density_min -0.485
_refine_diff_density_rms 0.058
_refine_ls_abs_structure_details 'Flack H D (1983), Acta Cryst. A39, 876-881'
_refine_ls_abs_structure_Flack -0.008(3)
_refine_ls_extinction_method none
_refine_ls_goodness_of_fit_ref 1.093
_refine_ls_hydrogen_treatment constr
_refine_ls_matrix_type full
_refine_ls_number_parameters 205
_refine_ls_number_reflns 4367
_refine_ls_number_restraints 0
_refine_ls_restrained_S_all 1.093
_refine_ls_R_factor_all 0.0115
_refine_ls_R_factor_gt 0.0114
_refine_ls_shift/su_max 0.002
_refine_ls_shift/su_mean 0.000
_refine_ls_structure_factor_coef Fsqd
_refine_ls_weighting_details 'calc w=1/[\s^2^(Fo^2^)+(0.0059P)^2^+6.1189P] where P=(Fo^2^+2Fc^2^)/3'
_refine_ls_weighting_scheme calc
_refine_ls_wR_factor_gt 0.0289
_refine_ls_wR_factor_ref 0.0289
_reflns_number_gt 4363
_reflns_number_total 4367
_reflns_threshold_expression >2sigma(I)
_cod_data_source_file om300758s_si_002.cif
_cod_data_source_block 2
_cod_original_sg_symbol_H-M I-4
_cod_database_code 4079469

loop_
_symmetry_equiv_pos_as_xyz
'x, y, z'
'y, -x, -z'
'-y, x, -z'
'-x, -y, z'
'x+1/2, y+1/2, z+1/2'
'y+1/2, -x+1/2, -z+1/2'
'-y+1/2, x+1/2, -z+1/2'
'-x+1/2, -y+1/2, z+1/2'

loop_
_atom_site_label
_atom_site_type_symbol
_atom_site_fract_x
_atom_site_fract_y
_atom_site_fract_z
_atom_site_U_iso_or_equiv
_atom_site_adp_type
_atom_site_occupancy
_atom_site_symmetry_multiplicity
_atom_site_calc_flag
_atom_site_refinement_flags
Bi1 Bi 0.310322(4) -0.014843(4) 0.237582(7) 0.01307(3) Uani 1 1 d .
Cl1 Cl 0.39913(3) 0.05267(3) 0.34934(6) 0.02111(12) Uani 1 1 d .
Si1 Si 0.15117(4) 0.04777(4) 0.30306(7) 0.02114(15) Uani 1 1 d .
Si2 Si 0.31544(4) -0.01710(3) -0.06379(6) 0.01802(12) Uani 1 1 d .
C11 C 0.08717(13) 0.11137(14) 0.2424(4) 0.0348(7) Uani 1 1 d .
H11A H 0.0933 0.1562 0.2830 0.052 Uiso 1 1 calc R
H11B H 0.0399 0.0942 0.2568 0.052 Uiso 1 1 calc R
H11C H 0.0946 0.1172 0.1554 0.052 Uiso 1 1 calc R
C12 C 0.14299(16) 0.04279(14) 0.4709(3) 0.0307(7) Uani 1 1 d .
H12A H 0.1741 0.0067 0.5019 0.046 Uiso 1 1 calc R
H12B H 0.0949 0.0314 0.4925 0.046 Uiso 1 1 calc R
H12C H 0.1556 0.0877 0.5065 0.046 Uiso 1 1 calc R
C13 C 0.12923(13) -0.03952(13) 0.2391(3) 0.0277(6) Uani 1 1 d .
H13A H 0.1255 -0.0361 0.1511 0.042 Uiso 1 1 calc R
H13B H 0.0849 -0.0554 0.2727 0.042 Uiso 1 1 calc R
H13C H 0.1659 -0.0727 0.2602 0.042 Uiso 1 1 calc R
C16 C 0.25865(15) 0.03576(15) -0.1650(3) 0.0276(6) Uani 1 1 d .
H16A H 0.2181 0.0521 -0.1197 0.041 Uiso 1 1 calc R
H16B H 0.2432 0.0072 -0.2331 0.041 Uiso 1 1 calc R
H16C H 0.2848 0.0758 -0.1954 0.041 Uiso 1 1 calc R
C15 C 0.39463(15) -0.04417(15) -0.1489(3) 0.0259(6) Uani 1 1 d .
H15A H 0.4148 -0.0037 -0.1896 0.039 Uiso 1 1 calc R
H15B H 0.3820 -0.0793 -0.2091 0.039 Uiso 1 1 calc R
H15C H 0.4287 -0.0637 -0.0927 0.039 Uiso 1 1 calc R
C7 C 0.24818(14) 0.25839(13) 0.2865(3) 0.0250(6) Uani 1 1 d .
H7 H 0.2277 0.2932 0.3359 0.030 Uiso 1 1 calc R
C14 C 0.27070(15) -0.09850(14) -0.0154(3) 0.0256(6) Uani 1 1 d .
H14A H 0.3017 -0.1255 0.0369 0.038 Uiso 1 1 calc R
H14B H 0.2586 -0.1261 -0.0867 0.038 Uiso 1 1 calc R
H14C H 0.2283 -0.0867 0.0290 0.038 Uiso 1 1 calc R
C8 C 0.23284(14) 0.18810(13) 0.3071(3) 0.0238(6) Uani 1 1 d .
H8 H 0.2037 0.1762 0.3731 0.029 Uiso 1 1 calc R
C6 C 0.29196(13) 0.27673(12) 0.1966(3) 0.0219(5) Uani 1 1 d .
H6 H 0.3010 0.3245 0.1816 0.026 Uiso 1 1 calc R
C3 C 0.40809(13) 0.19809(14) -0.0309(2) 0.0201(5) Uani 1 1 d .
H3 H 0.4417 0.2127 -0.0884 0.024 Uiso 1 1 calc R
C4 C 0.37398(13) 0.24564(13) 0.0371(2) 0.0192(5) Uani 1 1 d .
H4 H 0.3835 0.2936 0.0259 0.023 Uiso 1 1 calc R
C2 C 0.39340(13) 0.12700(13) -0.0161(2) 0.0182(5) Uani 1 1 d .
H2 H 0.4185 0.0941 -0.0629 0.022 Uiso 1 1 calc R
C9 C 0.25879(11) 0.13550(11) 0.2345(2) 0.0170(5) Uani 1 1 d .
C5 C 0.32452(12) 0.22523(13) 0.1244(2) 0.0160(5) Uani 1 1 d .
C10 C 0.30819(12) 0.15294(12) 0.1414(2) 0.0149(4) Uani 1 1 d .
C1 C 0.34355(12) 0.10315(12) 0.0643(2) 0.0150(5) Uani 1 1 d .
N1 N 0.23472(10) 0.06727(9) 0.2549(2) 0.0182(4) Uani 1 1 d .
N2 N 0.33027(10) 0.03154(10) 0.06669(19) 0.0158(4) Uani 1 1 d .

loop_
_atom_site_aniso_label
_atom_site_aniso_U_11
_atom_site_aniso_U_22
_atom_site_aniso_U_33
_atom_site_aniso_U_23
_atom_site_aniso_U_13
_atom_site_aniso_U_12
Bi1 0.01362(4) 0.01116(4) 0.01444(4) 0.00065(3) 0.00270(3) -0.00040(3)
Cl1 0.0248(3) 0.0181(3) 0.0204(3) 0.0023(2) -0.0044(2) -0.0051(2)
Si1 0.0150(3) 0.0167(3) 0.0317(4) 0.0046(3) 0.0071(3) 0.0012(3)
Si2 0.0220(4) 0.0164(3) 0.0157(3) -0.0011(3) 0.0003(3) 0.0007(3)
C11 0.0214(12) 0.0308(14) 0.0523(19) 0.0102(15) 0.0026(13) 0.0066(10)
C12 0.0361(16) 0.0218(14) 0.0342(17) 0.0016(12) 0.0169(13) 0.0033(12)
C13 0.0196(11) 0.0246(12) 0.0388(17) 0.0032(13) -0.0006(12) -0.0055(9)
C16 0.0328(15) 0.0248(14) 0.0251(15) -0.0010(11) -0.0084(12) 0.0019(11)
C15 0.0338(15) 0.0245(13) 0.0195(13) -0.0014(11) 0.0064(11) 0.0038(11)
C7 0.0222(12) 0.0163(11) 0.0366(17) -0.0012(11) 0.0077(11) 0.0033(9)
C14 0.0305(15) 0.0212(13) 0.0251(14) -0.0047(11) -0.0005(11) -0.0045(11)
C8 0.0216(13) 0.0209(12) 0.0290(15) -0.0004(11) 0.0112(11) 0.0006(10)
C6 0.0181(11) 0.0127(11) 0.0351(15) 0.0026(10) -0.0018(11) 0.0019(9)
C3 0.0202(12) 0.0249(13) 0.0152(12) 0.0054(10) -0.0003(10) -0.0060(10)
C4 0.0199(12) 0.0170(12) 0.0205(13) 0.0081(10) -0.0067(10) -0.0031(9)
C2 0.0194(12) 0.0216(12) 0.0136(12) 0.0004(9) 0.0011(9) -0.0013(9)
C9 0.0129(10) 0.0144(10) 0.0237(13) 0.0020(10) 0.0025(10) -0.0003(8)
C5 0.0123(11) 0.0164(12) 0.0193(12) 0.0017(9) -0.0041(9) -0.0003(9)
C10 0.0123(11) 0.0150(11) 0.0175(12) 0.0016(9) -0.0009(9) -0.0003(9)
C1 0.0137(11) 0.0158(11) 0.0155(12) 0.0020(9) -0.0027(9) 0.0011(9)
N1 0.0158(9) 0.0132(8) 0.0256(12) 0.0020(9) 0.0079(9) 0.0004(7)
N2 0.0195(10) 0.0137(9) 0.0141(10) 0.0012(8) 0.0020(8) -0.0009(8)

loop_
_atom_type_symbol
_atom_type_description
_atom_type_scat_dispersion_real
_atom_type_scat_dispersion_imag
_atom_type_scat_source
C C 0.0033 0.0016 'International Tables Vol C Tables 4.2.6.8 and 6.1.1.4'
H H 0.0000 0.0000 'International Tables Vol C Tables 4.2.6.8 and 6.1.1.4'
N N 0.0061 0.0033 'International Tables Vol C Tables 4.2.6.8 and 6.1.1.4'
Si Si 0.0817 0.0704 'International Tables Vol C Tables 4.2.6.8 and 6.1.1.4'
Cl Cl 0.1484 0.1585 'International Tables Vol C Tables 4.2.6.8 and 6.1.1.4'
Bi Bi -4.1077 10.2566 'International Tables Vol C Tables 4.2.6.8 and 6.1.1.4'

loop_
_geom_angle_atom_site_label_1
_geom_angle_atom_site_label_2
_geom_angle_atom_site_label_3
_geom_angle
N2 Bi1 N1 83.88(8)
N2 Bi1 Cl1 95.72(6)
N1 Bi1 Cl1 92.10(6)
N1 Si1 C11 111.11(12)
N1 Si1 C12 113.26(13)
C11 Si1 C12 109.70(17)
N1 Si1 C13 106.68(11)
C11 Si1 C13 107.72(15)
C12 Si1 C13 108.13(14)
N2 Si2 C15 115.74(12)
N2 Si2 C14 106.75(11)
C15 Si2 C14 106.70(13)
N2 Si2 C16 107.49(12)
C15 Si2 C16 109.09(13)
C14 Si2 C16 111.08(13)
Si1 C11 H11A 109.5
Si1 C11 H11B 109.5
H11A C11 H11B 109.5
Si1 C11 H11C 109.5
H11A C11 H11C 109.5
H11B C11 H11C 109.5
Si1 C12 H12A 109.5
Si1 C12 H12B 109.5
H12A C12 H12B 109.5
Si1 C12 H12C 109.5
H12A C12 H12C 109.5
H12B C12 H12C 109.5
Si1 C13 H13A 109.5
Si1 C13 H13B 109.5
H13A C13 H13B 109.5
Si1 C13 H13C 109.5
H13A C13 H13C 109.5
H13B C13 H13C 109.5
Si2 C16 H16A 109.5
Si2 C16 H16B 109.5
H16A C16 H16B 109.5
Si2 C16 H16C 109.5
H16A C16 H16C 109.5
H16B C16 H16C 109.5
Si2 C15 H15A 109.5
Si2 C15 H15B 109.5
H15A C15 H15B 109.5
Si2 C15 H15C 109.5
H15A C15 H15C 109.5
H15B C15 H15C 109.5
C6 C7 C8 120.2(2)
C6 C7 H7 119.9
C8 C7 H7 119.9
Si2 C14 H14A 109.5
Si2 C14 H14B 109.5
H14A C14 H14B 109.5
Si2 C14 H14C 109.5
H14A C14 H14C 109.5
H14B C14 H14C 109.5
C9 C8 C7 122.3(2)
C9 C8 H8 118.9
C7 C8 H8 118.9
C7 C6 C5 120.5(2)
C7 C6 H6 119.7
C5 C6 H6 119.7
C4 C3 C2 119.6(2)
C4 C3 H3 120.2
C2 C3 H3 120.2
C3 C4 C5 121.3(2)
C3 C4 H4 119.4
C5 C4 H4 119.4
C1 C2 C3 122.4(2)
C1 C2 H2 118.8
C3 C2 H2 118.8
C8 C9 N1 118.0(2)
C8 C9 C10 118.8(2)
N1 C9 C10 123.2(2)
C4 C5 C6 119.3(2)
C4 C5 C10 120.4(2)
C6 C5 C10 120.3(2)
C5 C10 C9 117.6(2)
C5 C10 C1 117.3(2)
C9 C10 C1 125.1(2)
C2 C1 N2 117.6(2)
C2 C1 C10 118.9(2)
N2 C1 C10 123.5(2)
C9 N1 Si1 123.70(15)
C9 N1 Bi1 116.50(14)
Si1 N1 Bi1 119.61(10)
C1 N2 Si2 122.80(17)
C1 N2 Bi1 117.52(16)
Si2 N2 Bi1 118.80(10)

loop_
_geom_bond_atom_site_label_1
_geom_bond_atom_site_label_2
_geom_bond_distance
Bi1 N2 2.127(2)
Bi1 N1 2.1569(18)
Bi1 Cl1 2.4784(6)
Si1 N1 1.735(2)
Si1 C11 1.862(3)
Si1 C12 1.868(3)
Si1 C13 1.872(3)
Si2 N2 1.745(2)
Si2 C15 1.866(3)
Si2 C14 1.866(3)
Si2 C16 1.867(3)
C11 H11A 0.9800
C11 H11B 0.9800
C11 H11C 0.9800
C12 H12A 0.9800
C12 H12B 0.9800
C12 H12C 0.9800
C13 H13A 0.9800
C13 H13B 0.9800
C13 H13C 0.9800
C16 H16A 0.9800
C16 H16B 0.9800
C16 H16C 0.9800
C15 H15A 0.9800
C15 H15B 0.9800
C15 H15C 0.9800
C7 C6 1.351(4)
C7 C8 1.404(4)
C7 H7 0.9500
C14 H14A 0.9800
C14 H14B 0.9800
C14 H14C 0.9800
C8 C9 1.386(3)
C8 H8 0.9500
C6 C5 1.419(4)
C6 H6 0.9500
C3 C4 1.355(4)
C3 C2 1.407(4)
C3 H3 0.9500
C4 C5 1.412(4)
C4 H4 0.9500
C2 C1 1.388(3)
C2 H2 0.9500
C9 N1 1.411(3)
C9 C10 1.442(3)
C5 C10 1.439(3)
C10 C1 1.453(3)
C1 N2 1.402(3)

loop_
_geom_torsion_atom_site_label_1
_geom_torsion_atom_site_label_2
_geom_torsion_atom_site_label_3
_geom_torsion_atom_site_label_4
_geom_torsion
C6 C7 C8 C9 -2.9(4)
C8 C7 C6 C5 -1.9(4)
C2 C3 C4 C5 1.0(4)
C4 C3 C2 C1 1.6(4)
C7 C8 C9 N1 -173.6(3)
C7 C8 C9 C10 5.7(4)
C3 C4 C5 C6 177.7(2)
C3 C4 C5 C10 -1.2(4)
C7 C6 C5 C4 -175.3(3)
C7 C6 C5 C10 3.6(4)
C4 C5 C10 C9 178.2(2)
C6 C5 C10 C9 -0.8(3)
C4 C5 C10 C1 -1.1(3)
C6 C5 C10 C1 -180.0(2)
C8 C9 C10 C5 -3.8(4)
N1 C9 C10 C5 175.5(2)
C8 C9 C10 C1 175.4(2)
N1 C9 C10 C1 -5.3(4)
C3 C2 C1 N2 176.3(2)
C3 C2 C1 C10 -3.9(4)
C5 C10 C1 C2 3.5(3)
C9 C10 C1 C2 -175.7(2)
C5 C10 C1 N2 -176.7(2)
C9 C10 C1 N2 4.1(4)
C8 C9 N1 Si1 33.3(3)
C10 C9 N1 Si1 -146.0(2)
C8 C9 N1 Bi1 -141.8(2)
C10 C9 N1 Bi1 38.9(3)
C11 Si1 N1 C9 32.8(3)
C12 Si1 N1 C9 -91.2(2)
C13 Si1 N1 C9 150.0(2)
C11 Si1 N1 Bi1 -152.28(17)
C12 Si1 N1 Bi1 83.72(16)
C13 Si1 N1 Bi1 -35.13(19)
N2 Bi1 N1 C9 -52.2(2)
Cl1 Bi1 N1 C9 43.30(19)
N2 Bi1 N1 Si1 132.50(15)
Cl1 Bi1 N1 Si1 -131.97(13)
C2 C1 N2 Si2 -48.7(3)
C10 C1 N2 Si2 131.5(2)
C2 C1 N2 Bi1 142.18(19)
C10 C1 N2 Bi1 -37.6(3)
C15 Si2 N2 C1 81.0(2)
C14 Si2 N2 C1 -160.47(19)
C16 Si2 N2 C1 -41.2(2)
C15 Si2 N2 Bi1 -110.02(14)
C14 Si2 N2 Bi1 8.55(16)
C16 Si2 N2 Bi1 127.80(13)
N1 Bi1 N2 C1 51.70(16)
Cl1 Bi1 N2 C1 -39.81(16)
N1 Bi1 N2 Si2 -117.90(12)
Cl1 Bi1 N2 Si2 150.59(10)
